data_2204105
loop_
_publ_author_name
'Hou, Zhong-Ke'
'Ren, Ye-Guo'
'Huang, Ming-Zhi'
'Song, Jian'
'Chen, Li-Gong'

_publ_section_title
;
2-[7-Fluoro-3,4-dihydro-4-(3-iodoprop-2-ynyl)-3-oxo-2H-1,4-benzoxazin-6-yl]-
4,5,6,7-tetrahydro-2H-isoindole-1,3-dione
;
_journal_issue 8
_journal_name_full 'Acta Crystallographica, Section E'
_journal_page_first o1335
_journal_page_last o1336
_journal_paper_doi 10.1107/S160053680401637X
_journal_volume 60
_journal_year 2004
_chemical_formula_iupac 'C19 H14 F I N2 O4'
_chemical_formula_moiety 'C19 H14 F I N2 O4'
_chemical_formula_sum 'C19 H14 F I N2 O4'
_chemical_formula_weight 480.22
_chemical_melting_point 281.88
_chemical_name_systematic
;
2-[7-Fluoro-3,4-dihydro-4-(3-iodoprop-2-ynyl)-3-oxo-2H-1,4-benzoxazin-6-yl]-
4,5,6,7-tetrahydro-2H-isoindole-1,3-dione
;
_space_group_IT_number 29
_space_group_name_Hall 'P 2c -2ac'
_space_group_name_H-M_alt 'P c a 21'
_symmetry_cell_setting orthorhombic
_symmetry_space_group_name_Hall 'P 2c -2ac'
_symmetry_space_group_name_H-M 'P c a 21'
_cell_angle_alpha 90.00
_cell_angle_beta 90.00
_cell_angle_gamma 90.00
_cell_formula_units_Z 4
_cell_length_a 9.613(4)
_cell_length_b 11.759(5)
_cell_length_c 16.571(7)
_cell_measurement_reflns_used 908
_cell_measurement_temperature 293(2)
_cell_measurement_theta_max 24.42
_cell_measurement_theta_min 3.68
_cell_volume 1873.1(14)
_computing_cell_refinement SMART
_computing_data_collection 'SMART (Bruker, 1997)'
_computing_data_reduction 'SAINT (Bruker, 1997)'
_computing_molecular_graphics 'SHELXTL (Bruker, 1997)'
_computing_publication_material SHELXTL
_computing_structure_refinement 'SHELXL97 (Sheldrick, 1997)'
_computing_structure_solution 'SHELXS97 (Sheldrick, 1997)'
_diffrn_ambient_temperature 293(2)
_diffrn_measured_fraction_theta_full 0.996
_diffrn_measured_fraction_theta_max 0.996
_diffrn_measurement_device_type 'Bruker SMART CCD area-detector'
_diffrn_measurement_method '\f and \w'
_diffrn_radiation_monochromator graphite
_diffrn_radiation_source 'fine-focus sealed tube'
_diffrn_radiation_type MoK\a
_diffrn_radiation_wavelength 0.71073
_diffrn_reflns_av_R_equivalents 0.0325
_diffrn_reflns_av_sigmaI/netI 0.0435
_diffrn_reflns_limit_h_max 12
_diffrn_reflns_limit_h_min -11
_diffrn_reflns_limit_k_max 10
_diffrn_reflns_limit_k_min -14
_diffrn_reflns_limit_l_max 19
_diffrn_reflns_limit_l_min -20
_diffrn_reflns_number 10073
_diffrn_reflns_theta_full 26.40
_diffrn_reflns_theta_max 26.40
_diffrn_reflns_theta_min 2.46
_diffrn_standards_decay_% 0
_diffrn_standards_interval_count 0
_diffrn_standards_interval_time 0
_diffrn_standards_number 0
_exptl_absorpt_coefficient_mu 1.746
_exptl_absorpt_correction_T_max 0.658
_exptl_absorpt_correction_T_min 0.472
_exptl_absorpt_correction_type multi-scan
_exptl_absorpt_process_details '(SADABS; Bruker, 1997)'
_exptl_crystal_colour colourless
_exptl_crystal_density_diffrn 1.703
_exptl_crystal_density_meas ?
_exptl_crystal_density_method .
_exptl_crystal_description plate
_exptl_crystal_F_000 944
_exptl_crystal_size_max 0.42
_exptl_crystal_size_mid 0.38
_exptl_crystal_size_min 0.24
_refine_diff_density_max 0.358
_refine_diff_density_min -0.408
_refine_ls_abs_structure_details 'Flack (1983), with XX Friedel pairs'
_refine_ls_abs_structure_Flack 0.01(2)
_refine_ls_extinction_method none
_refine_ls_goodness_of_fit_ref 0.989
_refine_ls_hydrogen_treatment constr
_refine_ls_matrix_type full
_refine_ls_number_parameters 244
_refine_ls_number_reflns 3752
_refine_ls_number_restraints 1
_refine_ls_restrained_S_all 0.989
_refine_ls_R_factor_all 0.0534
_refine_ls_R_factor_gt 0.0299
_refine_ls_shift/su_max 0.001
_refine_ls_shift/su_mean 0.000
_refine_ls_structure_factor_coef Fsqd
_refine_ls_weighting_details 'calc w=1/[\s^2^(Fo^2^)+(0.0247P)^2^] where P=(Fo^2^+2Fc^2^)/3'
_refine_ls_weighting_scheme calc
_refine_ls_wR_factor_ref 0.0600
_reflns_number_gt 2828
_reflns_number_total 3752
_reflns_threshold_expression I>2\s(I)
_cod_data_source_file ww6219.cif
_cod_depositor_comments
;
The following automatic conversions were performed:
'_symmetry_cell_setting' value 'Orthorhombic' changed to 'orthorhombic'
according to '/home/saulius/struct/CIF-dictionaries/cif_core.dic'
dictionary named 'cif_core.dic' version 2.4.1 from 2010-06-29.

Automatic conversion script
Id: cif_fix_enum 1527 2010-12-29 10:47:43Z saulius 
;
_cod_original_sg_symbol_H-M 'P c a 2 1'
_cod_database_code 2204105

loop_
_symmetry_equiv_pos_as_xyz
'x, y, z'
'-x, -y, z+1/2'
'x+1/2, -y, z'
'-x+1/2, y, z+1/2'

loop_
_atom_site_label
_atom_site_fract_x
_atom_site_fract_y
_atom_site_fract_z
_atom_site_U_iso_or_equiv
_atom_site_adp_type
_atom_site_calc_flag
_atom_site_refinement_flags
_atom_site_occupancy
_atom_site_type_symbol
I1 0.11202(3) 0.461567(19) 0.66270(3) 0.05838(10) Uani d . 1 I
F1 0.5273(3) 1.0204(2) 0.87142(19) 0.0759(8) Uani d . 1 F
N1 0.2328(3) 0.6344(3) 0.95420(17) 0.0407(7) Uani d . 1 N
N2 0.6202(3) 0.8172(3) 0.81260(19) 0.0449(8) Uani d . 1 N
O1 0.0431(3) 0.5620(3) 1.01631(17) 0.0600(8) Uani d . 1 O
O2 0.1642(4) 0.8504(3) 1.0145(2) 0.0810(11) Uani d . 1 O
O3 0.5304(3) 0.8860(3) 0.69248(17) 0.0698(9) Uani d . 1 O
O4 0.7781(3) 0.7560(2) 0.9078(2) 0.0567(9) Uani d . 1 O
C1 0.1906(5) 0.4870(3) 0.7736(3) 0.0515(10) Uani d . 1 C
C2 0.2283(4) 0.5027(3) 0.8405(3) 0.0450(10) Uani d . 1 C
C3 0.2721(5) 0.5215(3) 0.9242(3) 0.0479(12) Uani d . 1 C
H3A 0.2302 0.4639 0.9584 0.058 Uiso calc R 1 H
H3B 0.3723 0.5131 0.9278 0.058 Uiso calc R 1 H
C4 0.1153(4) 0.6436(4) 0.9989(2) 0.0465(10) Uani d . 1 C
C5 0.0748(4) 0.7621(5) 1.0246(3) 0.0710(15) Uani d . 1 C
H5A -0.0102 0.7813 0.9962 0.085 Uiso calc R 1 H
H5B 0.0518 0.7587 1.0816 0.085 Uiso calc R 1 H
C6 0.2692(4) 0.8379(3) 0.9607(2) 0.0436(10) Uani d . 1 C
C7 0.3093(4) 0.7325(3) 0.9313(2) 0.0370(9) Uani d . 1 C
C8 0.4241(4) 0.7271(3) 0.8814(2) 0.0438(10) Uani d . 1 C
H8 0.4514 0.6573 0.8603 0.053 Uiso calc R 1 H
C9 0.4990(4) 0.8236(3) 0.8623(2) 0.0428(9) Uani d . 1 C
C10 0.4539(5) 0.9252(3) 0.8913(3) 0.0483(10) Uani d . 1 C
C11 0.3423(5) 0.9350(4) 0.9398(3) 0.0562(12) Uani d . 1 C
H11 0.3147 1.0058 0.9591 0.067 Uiso calc R 1 H
C12 0.6269(5) 0.8510(3) 0.7314(3) 0.0529(11) Uani d . 1 C
C13 0.7737(5) 0.8332(4) 0.7068(3) 0.0539(13) Uani d . 1 C
C14 0.8439(4) 0.7924(3) 0.7681(3) 0.0489(10) Uani d . 1 C
C15 0.7508(4) 0.7840(3) 0.8398(3) 0.0449(9) Uani d . 1 C
C16 0.9941(4) 0.7567(5) 0.7663(3) 0.0688(14) Uani d . 1 C
H16A 1.0011 0.6745 0.7687 0.083 Uiso calc R 1 H
H16B 1.0433 0.7884 0.8122 0.083 Uiso calc R 1 H
C17 1.0576(6) 0.8004(6) 0.6877(5) 0.103(3) Uani d . 1 C
H17A 1.0784 0.8807 0.6938 0.124 Uiso calc R 1 H
H17B 1.1448 0.7610 0.6783 0.124 Uiso calc R 1 H
C18 0.9662(7) 0.7850(6) 0.6158(4) 0.100(2) Uani d . 1 C
H18A 0.9459 0.7048 0.6091 0.120 Uiso calc R 1 H
H18B 1.0151 0.8108 0.5680 0.120 Uiso calc R 1 H
C19 0.8291(6) 0.8510(5) 0.6239(4) 0.0790(19) Uani d . 1 C
H19A 0.8452 0.9313 0.6145 0.095 Uiso calc R 1 H
H19B 0.7626 0.8240 0.5843 0.095 Uiso calc R 1 H

loop_
_atom_site_aniso_label
_atom_site_aniso_U_11
_atom_site_aniso_U_22
_atom_site_aniso_U_33
_atom_site_aniso_U_12
_atom_site_aniso_U_13
_atom_site_aniso_U_23
I1 0.08092(18) 0.04596(13) 0.04824(13) 0.00249(14) -0.0111(2) -0.0073(2)
F1 0.0762(19) 0.0438(16) 0.108(2) -0.0120(14) 0.0230(16) 0.0025(15)
N1 0.0453(19) 0.0402(19) 0.0368(15) -0.0012(16) 0.0007(15) -0.0023(14)
N2 0.0387(18) 0.050(2) 0.0458(18) 0.0026(17) 0.0064(16) 0.0052(15)
O1 0.0618(18) 0.070(2) 0.0485(17) -0.0234(17) 0.0090(15) 0.0016(14)
O2 0.081(2) 0.055(2) 0.107(3) 0.0078(19) 0.051(2) -0.0054(18)
O3 0.079(2) 0.072(2) 0.058(2) 0.0191(19) -0.0115(16) 0.0043(16)
O4 0.054(2) 0.0592(16) 0.0565(17) 0.0039(16) -0.0092(16) -0.0003(19)
C1 0.067(3) 0.031(2) 0.057(3) 0.006(2) -0.007(2) -0.0070(18)
C2 0.054(3) 0.0287(19) 0.052(3) 0.0039(18) -0.004(2) -0.0034(18)
C3 0.049(3) 0.041(2) 0.055(3) -0.004(2) 0.000(2) 0.006(2)
C4 0.046(2) 0.062(3) 0.0314(19) -0.008(2) -0.004(2) -0.0025(18)
C5 0.057(3) 0.079(4) 0.077(3) -0.020(3) 0.024(2) -0.036(3)
C6 0.042(2) 0.047(2) 0.042(2) 0.006(2) 0.0018(19) -0.0033(19)
C7 0.036(2) 0.038(2) 0.037(2) -0.0013(18) -0.0043(17) -0.0033(16)
C8 0.047(2) 0.037(2) 0.047(2) 0.0029(18) 0.0025(19) -0.0060(18)
C9 0.041(2) 0.046(2) 0.042(2) 0.002(2) -0.0016(18) -0.0024(18)
C10 0.050(2) 0.038(2) 0.057(2) -0.005(2) 0.000(2) -0.002(2)
C11 0.058(3) 0.039(3) 0.072(3) 0.008(2) 0.013(2) -0.006(2)
C12 0.066(3) 0.037(2) 0.055(3) 0.000(2) 0.005(2) -0.0021(19)
C13 0.064(3) 0.033(3) 0.064(3) 0.001(2) 0.016(3) 0.002(2)
C14 0.045(2) 0.035(2) 0.067(3) -0.004(2) 0.013(2) -0.010(2)
C15 0.046(2) 0.034(2) 0.054(3) -0.005(2) 0.005(2) -0.0061(19)
C16 0.052(3) 0.059(3) 0.095(4) 0.008(3) 0.023(3) -0.016(3)
C17 0.065(3) 0.088(4) 0.157(8) -0.004(3) 0.052(4) -0.007(4)
C18 0.116(5) 0.086(4) 0.098(5) 0.005(5) 0.063(5) 0.010(4)
C19 0.101(4) 0.065(4) 0.071(3) 0.004(3) 0.032(3) 0.013(3)

loop_
_atom_type_symbol
_atom_type_description
_atom_type_scat_dispersion_real
_atom_type_scat_dispersion_imag
_atom_type_scat_source
C C 0.0033 0.0016 'International Tables Vol C Tables 4.2.6.8 and 6.1.1.4'
H H 0.0000 0.0000 'International Tables Vol C Tables 4.2.6.8 and 6.1.1.4'
N N 0.0061 0.0033 'International Tables Vol C Tables 4.2.6.8 and 6.1.1.4'
O O 0.0106 0.0060 'International Tables Vol C Tables 4.2.6.8 and 6.1.1.4'
F F 0.0171 0.0103 'International Tables Vol C Tables 4.2.6.8 and 6.1.1.4'
I I -0.4742 1.8119 'International Tables Vol C Tables 4.2.6.8 and 6.1.1.4'

loop_
_geom_angle_atom_site_label_1
_geom_angle_atom_site_label_2
_geom_angle_atom_site_label_3
_geom_angle
C4 N1 C7 120.8(3)
C4 N1 C3 118.2(3)
C7 N1 C3 120.8(3)
C15 N2 C12 110.4(3)
C15 N2 C9 124.3(3)
C12 N2 C9 125.1(3)
C6 O2 C5 118.0(3)
C2 C1 I1 175.8(4)
C1 C2 C3 178.8(5)
N1 C3 C2 112.5(3)
N1 C3 H3A 109.1
C2 C3 H3A 109.1
N1 C3 H3B 109.1
C2 C3 H3B 109.1
H3A C3 H3B 107.8
O1 C4 N1 122.7(4)
O1 C4 C5 121.0(4)
N1 C4 C5 116.3(4)
O2 C5 C4 120.6(4)
O2 C5 H5A 107.2
C4 C5 H5A 107.2
O2 C5 H5B 107.2
C4 C5 H5B 107.2
H5A C5 H5B 106.8
O2 C6 C11 116.9(4)
O2 C6 C7 122.4(4)
C11 C6 C7 120.6(4)
C8 C7 C6 118.3(4)
C8 C7 N1 122.5(3)
C6 C7 N1 119.3(3)
C7 C8 C9 121.1(4)
C7 C8 H8 119.4
C9 C8 H8 119.4
C10 C9 C8 118.4(4)
C10 C9 N2 120.7(4)
C8 C9 N2 120.9(3)
C11 C10 C9 122.7(4)
C11 C10 F1 119.2(4)
C9 C10 F1 118.1(4)
C10 C11 C6 118.9(4)
C10 C11 H11 120.5
C6 C11 H11 120.5
O3 C12 N2 125.1(4)
O3 C12 C13 129.4(4)
N2 C12 C13 105.5(4)
C14 C13 C12 109.2(4)
C14 C13 C19 125.6(5)
C12 C13 C19 125.0(5)
C13 C14 C15 109.5(4)
C13 C14 C16 125.5(4)
C15 C14 C16 125.0(4)
O4 C15 N2 125.3(4)
O4 C15 C14 129.4(4)
N2 C15 C14 105.3(4)
C14 C16 C17 107.9(5)
C14 C16 H16A 110.1
C17 C16 H16A 110.1
C14 C16 H16B 110.1
C17 C16 H16B 110.1
H16A C16 H16B 108.4
C18 C17 C16 113.9(5)
C18 C17 H17A 108.8
C16 C17 H17A 108.8
C18 C17 H17B 108.8
C16 C17 H17B 108.8
H17A C17 H17B 107.7
C17 C18 C19 112.0(6)
C17 C18 H18A 109.2
C19 C18 H18A 109.2
C17 C18 H18B 109.2
C19 C18 H18B 109.2
H18A C18 H18B 107.9
C13 C19 C18 108.5(5)
C13 C19 H19A 110.0
C18 C19 H19A 110.0
C13 C19 H19B 110.0
C18 C19 H19B 110.0
H19A C19 H19B 108.4

loop_
_geom_bond_atom_site_label_1
_geom_bond_atom_site_label_2
_geom_bond_distance
I1 C1 2.010(5)
F1 C10 1.363(5)
N1 C4 1.356(5)
N1 C7 1.419(5)
N1 C3 1.467(5)
N2 C15 1.391(5)
N2 C12 1.405(5)
N2 C9 1.429(5)
O1 C4 1.219(5)
O2 C6 1.355(5)
O2 C5 1.359(5)
O3 C12 1.203(5)
O4 C15 1.203(5)
C1 C2 1.180(5)
C2 C3 1.468(6)
C3 H3A 0.9700
C3 H3B 0.9700
C4 C5 1.508(6)
C5 H5A 0.9700
C5 H5B 0.9700
C6 C11 1.384(6)
C6 C7 1.386(5)
C7 C8 1.380(5)
C8 C9 1.381(5)
C8 H8 0.9300
C9 C10 1.358(5)
C10 C11 1.346(6)
C11 H11 0.9300
C12 C13 1.483(6)
C13 C14 1.310(7)
C13 C19 1.489(6)
C14 C15 1.491(6)
C14 C16 1.505(6)
C16 C17 1.526(8)
C16 H16A 0.9700
C16 H16B 0.9700
C17 C18 1.491(9)
C17 H17A 0.9700
C17 H17B 0.9700
C18 C19 1.535(8)
C18 H18A 0.9700
C18 H18B 0.9700
C19 H19A 0.9700
C19 H19B 0.9700

loop_
_geom_torsion_atom_site_label_1
_geom_torsion_atom_site_label_2
_geom_torsion_atom_site_label_3
_geom_torsion_atom_site_label_4
_geom_torsion
I1 C1 C2 C3 2E1(2)
C4 N1 C3 C2 97.7(4)
C7 N1 C3 C2 -77.1(5)
C1 C2 C3 N1 -8E1(2)
C7 N1 C4 O1 176.3(3)
C3 N1 C4 O1 1.5(5)
C7 N1 C4 C5 -2.0(5)
C3 N1 C4 C5 -176.8(4)
C6 O2 C5 C4 19.5(7)
O1 C4 C5 O2 171.2(4)
N1 C4 C5 O2 -10.5(6)
C5 O2 C6 C11 167.9(4)
C5 O2 C6 C7 -16.3(6)
O2 C6 C7 C8 -175.2(4)
C11 C6 C7 C8 0.5(6)
O2 C6 C7 N1 4.0(6)
C11 C6 C7 N1 179.6(4)
C4 N1 C7 C8 -175.6(3)
C3 N1 C7 C8 -0.9(5)
C4 N1 C7 C6 5.3(5)
C3 N1 C7 C6 180.0(3)
C6 C7 C8 C9 1.2(5)
N1 C7 C8 C9 -177.9(3)
C7 C8 C9 C10 -2.6(6)
C7 C8 C9 N2 178.1(3)
C15 N2 C9 C10 100.8(5)
C12 N2 C9 C10 -74.4(5)
C15 N2 C9 C8 -79.9(5)
C12 N2 C9 C8 104.9(5)
C8 C9 C10 C11 2.3(7)
N2 C9 C10 C11 -178.4(4)
C8 C9 C10 F1 -179.2(4)
N2 C9 C10 F1 0.1(6)
C9 C10 C11 C6 -0.7(7)
F1 C10 C11 C6 -179.1(4)
O2 C6 C11 C10 175.1(4)
C7 C6 C11 C10 -0.7(6)
C15 N2 C12 O3 -178.4(4)
C9 N2 C12 O3 -2.6(7)
C15 N2 C12 C13 1.8(4)
C9 N2 C12 C13 177.6(4)
O3 C12 C13 C14 -179.4(4)
N2 C12 C13 C14 0.4(5)
O3 C12 C13 C19 -3.5(9)
N2 C12 C13 C19 176.2(5)
C12 C13 C14 C15 -2.3(5)
C19 C13 C14 C15 -178.1(5)
C12 C13 C14 C16 176.3(4)
C19 C13 C14 C16 0.5(8)
C12 N2 C15 O4 176.3(4)
C9 N2 C15 O4 0.5(6)
C12 N2 C15 C14 -3.1(4)
C9 N2 C15 C14 -178.9(3)
C13 C14 C15 O4 -176.0(4)
C16 C14 C15 O4 5.4(7)
C13 C14 C15 N2 3.3(5)
C16 C14 C15 N2 -175.2(4)
C13 C14 C16 C17 12.4(7)
C15 C14 C16 C17 -169.2(4)
C14 C16 C17 C18 -42.7(7)
C16 C17 C18 C19 61.9(7)
C14 C13 C19 C18 15.2(9)
C12 C13 C19 C18 -160.0(5)
C17 C18 C19 C13 -44.4(7)

loop_
_cod_related_entry_id
_cod_related_entry_database
_cod_related_entry_code
1 ChemSpider 21130560
